data_1549622
loop_
_publ_author_name
'Ni, Fan'
'Zhu, Zece'
'Tong, Xiao'
'Xie, Mingjuan'
'Zhao, Qiang'
'Zhong, Cheng'
'Zou, Yang'
'Yang, Chuluo'

_publ_section_title
;
 Organic emitter integrating aggregation-induced delayed fluorescence and
 room-temperature phosphorescence characteristics, and its application in
 time-resolved luminescence imaging.
;
_journal_issue 28
_journal_name_full 'Chemical science'
_journal_page_first 6150
_journal_page_last 6155
_journal_paper_doi 10.1039/c8sc01485j
_journal_volume 9
_journal_year 2018
_chemical_formula_sum 'C66 H44 N10 O8 Zn'
_chemical_formula_weight 1170.48
_space_group_crystal_system monoclinic
_space_group_IT_number 14
_space_group_name_Hall '-P 2ybc'
_space_group_name_H-M_alt 'P 1 21/c 1'
_symmetry_space_group_name_Hall '-P 2ybc'
_symmetry_space_group_name_H-M 'P 1 21/c 1'
_atom_sites_solution_hydrogens geom
_audit_creation_method SHELXL-2014/7
_audit_update_record
;
2016-08-06 deposited with the CCDC.
2018-06-28 downloaded from the CCDC.
;
_cell_angle_alpha 90
_cell_angle_beta 102.321(2)
_cell_angle_gamma 90
_cell_formula_units_Z 4
_cell_length_a 13.3069(5)
_cell_length_b 18.6034(9)
_cell_length_c 27.4104(12)
_cell_measurement_reflns_used 9888
_cell_measurement_temperature 293(2)
_cell_measurement_theta_max 64.86
_cell_measurement_theta_min 2.89
_cell_volume 6629.3(5)
_computing_structure_refinement 'SHELXL-2014/7 (Sheldrick, 2014)'
_diffrn_ambient_temperature 293(2)
_diffrn_measured_fraction_theta_full 0.976
_diffrn_measured_fraction_theta_max 0.976
_diffrn_measurement_device_type 'CCD area detector'
_diffrn_measurement_method 'phi and omega scans'
_diffrn_radiation_type CuK\a
_diffrn_radiation_wavelength 1.54178
_diffrn_reflns_av_R_equivalents 0.0675
_diffrn_reflns_av_unetI/netI 0.0819
_diffrn_reflns_Laue_measured_fraction_full 0.976
_diffrn_reflns_Laue_measured_fraction_max 0.976
_diffrn_reflns_limit_h_max 14
_diffrn_reflns_limit_h_min -15
_diffrn_reflns_limit_k_max 20
_diffrn_reflns_limit_k_min -21
_diffrn_reflns_limit_l_max 32
_diffrn_reflns_limit_l_min -31
_diffrn_reflns_number 51290
_diffrn_reflns_point_group_measured_fraction_full 0.976
_diffrn_reflns_point_group_measured_fraction_max 0.976
_diffrn_reflns_theta_full 65.776
_diffrn_reflns_theta_max 65.776
_diffrn_reflns_theta_min 2.892
_exptl_absorpt_coefficient_mu 0.990
_exptl_crystal_density_diffrn 1.173
_exptl_crystal_description block
_exptl_crystal_F_000 2416
_refine_diff_density_max 0.648
_refine_diff_density_min -0.446
_refine_diff_density_rms 0.049
_refine_ls_extinction_method none
_refine_ls_goodness_of_fit_ref 1.096
_refine_ls_hydrogen_treatment constr
_refine_ls_matrix_type full
_refine_ls_number_parameters 794
_refine_ls_number_reflns 11216
_refine_ls_number_restraints 75
_refine_ls_restrained_S_all 1.134
_refine_ls_R_factor_all 0.0767
_refine_ls_R_factor_gt 0.0625
_refine_ls_shift/su_max 0.014
_refine_ls_shift/su_mean 0.000
_refine_ls_structure_factor_coef Fsqd
_refine_ls_weighting_details 'w=1/[\s^2^(Fo^2^)+(0.1091P)^2^+0.5882P] where P=(Fo^2^+2Fc^2^)/3'
_refine_ls_weighting_scheme calc
_refine_ls_wR_factor_gt 0.1908
_refine_ls_wR_factor_ref 0.2004
_reflns_Friedel_coverage 0.000
_reflns_number_gt 8292
_reflns_number_total 11216
_reflns_threshold_expression 'I > 2\s(I)'
_cod_data_source_file c8sc01485j2.cif
_cod_data_source_block zzc2016051a_sqd
_cod_depositor_comments 'Adding full bibliography for 1549621--1549623.cif.'
_cod_database_code 1549622
_shelx_shelxl_version_number 2014/7
_shelx_space_group_comment
;
The symmetry employed for this shelxl refinement is uniquely defined
by the following loop, which should always be used as a source of
symmetry information in preference to the above space-group names.
They are only intended as comments.
;

loop_
_space_group_symop_operation_xyz
'x, y, z'
'-x, y+1/2, -z+1/2'
'-x, -y, -z'
'x, -y-1/2, z-1/2'

loop_
_atom_site_label
_atom_site_type_symbol
_atom_site_fract_x
_atom_site_fract_y
_atom_site_fract_z
_atom_site_U_iso_or_equiv
_atom_site_adp_type
_atom_site_occupancy
_atom_site_site_symmetry_order
_atom_site_calc_flag
_atom_site_refinement_flags_posn
_atom_site_refinement_flags_adp
_atom_site_refinement_flags_occupancy
_atom_site_disorder_assembly
_atom_site_disorder_group
Zn1 Zn 0.14726(3) 0.19377(2) 0.20630(2) 0.06519(18) Uani 1 1 d . . . . .
O1 O -0.72712(17) 0.32423(15) -0.11947(9) 0.0864(7) Uani 1 1 d . . . . .
O2 O 1.03741(19) -0.08734(17) 0.44426(10) 0.1011(8) Uani 1 1 d . . . . .
N1 N 0.02631(18) 0.19199(14) 0.24899(9) 0.0639(6) Uani 1 1 d . . . . .
N2 N 0.01594(16) 0.22539(15) 0.15523(9) 0.0628(6) Uani 1 1 d . . . . .
N3 N 0.20119(18) 0.22432(17) 0.13872(10) 0.0743(7) Uani 1 1 d . . . . .
N4 N -0.5343(2) 0.30021(17) -0.05806(11) 0.0775(8) Uani 1 1 d . . . . .
N5 N 0.22450(18) 0.28182(15) 0.25087(10) 0.0699(7) Uani 1 1 d . . . . .
N6 N 0.28124(16) 0.14816(14) 0.24664(8) 0.0583(6) Uani 1 1 d . . . . .
N7 N 0.13212(18) 0.07677(16) 0.18944(10) 0.0729(7) Uani 1 1 d . . . . .
N8 N 0.8583(2) -0.0208(2) 0.39286(10) 0.0907(10) Uani 1 1 d . . . . .
C1 C 0.0388(2) 0.1783(2) 0.29772(12) 0.0760(9) Uani 1 1 d . . . . .
H1 H 0.1030 0.1632 0.3153 0.091 Uiso 1 1 calc R U . . .
C2 C -0.0386(3) 0.1856(2) 0.32258(13) 0.0887(11) Uani 1 1 d . . . . .
H2 H -0.0277 0.1756 0.3566 0.106 Uiso 1 1 calc R U . . .
C3 C -0.1329(3) 0.2078(3) 0.29680(14) 0.0947(13) Uani 1 1 d . . . . .
H3 H -0.1867 0.2134 0.3132 0.114 Uiso 1 1 calc R U . . .
C4 C -0.1477(2) 0.2215(2) 0.24723(13) 0.0850(11) Uani 1 1 d . . . . .
H4 H -0.2117 0.2367 0.2294 0.102 Uiso 1 1 calc R U . . .
C5 C -0.0664(2) 0.21268(19) 0.22340(11) 0.0641(7) Uani 1 1 d . . . . .
C6 C -0.0738(2) 0.22619(18) 0.16941(11) 0.0637(7) Uani 1 1 d . . . . .
C7 C -0.1644(2) 0.2388(2) 0.13537(11) 0.0693(8) Uani 1 1 d . . . . .
H7 H -0.2264 0.2403 0.1459 0.083 Uiso 1 1 calc R U . . .
C8 C -0.1629(2) 0.24911(19) 0.08531(11) 0.0677(8) Uani 1 1 d . . . . .
C9 C -0.0686(2) 0.24723(19) 0.07135(11) 0.0668(8) Uani 1 1 d . . . . .
H9 H -0.0648 0.2537 0.0381 0.080 Uiso 1 1 calc R U . . .
C10 C 0.0202(2) 0.23550(18) 0.10780(10) 0.0618(7) Uani 1 1 d . . . . .
C11 C 0.1261(2) 0.23548(19) 0.09787(11) 0.0666(8) Uani 1 1 d . . . . .
C12 C 0.1471(2) 0.2488(2) 0.05164(13) 0.0823(10) Uani 1 1 d . . . . .
H12 H 0.0941 0.2549 0.0237 0.099 Uiso 1 1 calc R U . . .
C13 C 0.2483(3) 0.2527(3) 0.04780(15) 0.0993(13) Uani 1 1 d . . . . .
H13 H 0.2643 0.2612 0.0169 0.119 Uiso 1 1 calc R U . . .
C14 C 0.3251(3) 0.2441(3) 0.08893(16) 0.1010(14) Uani 1 1 d . . . . .
H14 H 0.3937 0.2475 0.0867 0.121 Uiso 1 1 calc R U . . .
C15 C 0.2989(3) 0.2301(3) 0.13409(14) 0.0913(11) Uani 1 1 d . . . . .
H15 H 0.3511 0.2246 0.1624 0.110 Uiso 1 1 calc R U . . .
C16 C -0.2592(2) 0.2636(2) 0.04801(11) 0.0707(8) Uani 1 1 d . . . . .
C17 C -0.3442(2) 0.2941(2) 0.06250(12) 0.0750(9) Uani 1 1 d . . . . .
H17 H -0.3403 0.3064 0.0957 0.090 Uiso 1 1 calc R U . . .
C18 C -0.4335(2) 0.3059(2) 0.02765(13) 0.0763(9) Uani 1 1 d . . . . .
H18 H -0.4903 0.3255 0.0376 0.092 Uiso 1 1 calc R U . . .
C19 C -0.4399(2) 0.2891(2) -0.02183(12) 0.0745(9) Uani 1 1 d . . . . .
C20 C -0.3575(3) 0.2597(3) -0.03684(13) 0.0958(13) Uani 1 1 d . . . . .
H20 H -0.3617 0.2481 -0.0702 0.115 Uiso 1 1 calc R U . . .
C21 C -0.2672(3) 0.2473(3) -0.00157(13) 0.0950(13) Uani 1 1 d . . . . .
H21 H -0.2109 0.2275 -0.0118 0.114 Uiso 1 1 calc R U . . .
C22 C -0.5620(2) 0.3699(2) -0.07476(11) 0.0679(8) Uani 1 1 d . . . . .
C23 C -0.4989(2) 0.4287(2) -0.06355(13) 0.0799(9) Uani 1 1 d . . . . .
H23 H -0.4345 0.4232 -0.0426 0.096 Uiso 1 1 calc R U . . .
C24 C -0.5289(3) 0.4952(3) -0.08271(15) 0.0913(11) Uani 1 1 d . . . . .
H24 H -0.4852 0.5344 -0.0746 0.110 Uiso 1 1 calc R U . . .
C25 C -0.6240(3) 0.5040(3) -0.11411(15) 0.0941(11) Uani 1 1 d . . . . .
H25 H -0.6442 0.5490 -0.1274 0.113 Uiso 1 1 calc R U . . .
C26 C -0.6889(3) 0.4460(2) -0.12562(13) 0.0813(10) Uani 1 1 d . . . . .
H26 H -0.7532 0.4518 -0.1466 0.098 Uiso 1 1 calc R U . . .
C27 C -0.6589(2) 0.3800(2) -0.10631(10) 0.0676(8) Uani 1 1 d . . . . .
C28 C -0.6107(2) 0.2470(2) -0.06298(12) 0.0726(8) Uani 1 1 d . . . . .
C29 C -0.5952(3) 0.1810(3) -0.04049(16) 0.0964(12) Uani 1 1 d . . . . .
H29 H -0.5314 0.1703 -0.0203 0.116 Uiso 1 1 calc R U . . .
C30 C -0.6717(4) 0.1307(3) -0.0472(2) 0.1225(16) Uani 1 1 d . . . . .
H30 H -0.6584 0.0855 -0.0328 0.147 Uiso 1 1 calc R U . . .
C31 C -0.7678(4) 0.1462(3) -0.0747(2) 0.1280(18) Uani 1 1 d . . . . .
H31 H -0.8203 0.1124 -0.0779 0.154 Uiso 1 1 calc R U . . .
C32 C -0.7859(3) 0.2119(3) -0.09742(17) 0.1051(14) Uani 1 1 d . . . . .
H32 H -0.8511 0.2231 -0.1159 0.126 Uiso 1 1 calc R U . . .
C33 C -0.7074(2) 0.2611(2) -0.09286(12) 0.0754(9) Uani 1 1 d . . . . .
C34 C 0.1866(3) 0.3475(2) 0.25456(15) 0.0896(11) Uani 1 1 d . . . . .
H34 H 0.1211 0.3580 0.2361 0.107 Uiso 1 1 calc R U . . .
C35 C 0.2393(3) 0.3999(2) 0.28405(19) 0.1081(14) Uani 1 1 d . . . . .
H35 H 0.2106 0.4451 0.2860 0.130 Uiso 1 1 calc R U . . .
C36 C 0.3367(3) 0.3839(2) 0.31090(19) 0.1065(13) Uani 1 1 d . . . . .
H36 H 0.3746 0.4189 0.3311 0.128 Uiso 1 1 calc R U . . .
C37 C 0.3780(3) 0.3171(2) 0.30810(15) 0.0858(10) Uani 1 1 d . . . . .
H37 H 0.4436 0.3060 0.3262 0.103 Uiso 1 1 calc R U . . .
C38 C 0.3195(2) 0.26657(18) 0.27763(11) 0.0641(7) Uani 1 1 d . . . . .
C39 C 0.3538(2) 0.19177(16) 0.27297(11) 0.0583(7) Uani 1 1 d . . . . .
C40 C 0.4500(2) 0.16528(18) 0.29456(11) 0.0617(7) Uani 1 1 d . . . . .
H40 H 0.4998 0.1961 0.3123 0.074 Uiso 1 1 calc R U . . .
C41 C 0.47312(19) 0.09335(18) 0.29002(10) 0.0614(7) Uani 1 1 d . . . . .
C42 C 0.3963(2) 0.04917(19) 0.26236(11) 0.0666(8) Uani 1 1 d . . . . .
H42 H 0.4089 0.0006 0.2582 0.080 Uiso 1 1 calc R U . . .
C43 C 0.30138(19) 0.07870(19) 0.24134(10) 0.0605(7) Uani 1 1 d . . . . .
C44 C 0.2134(2) 0.03693(18) 0.21248(11) 0.0651(7) Uani 1 1 d . . . . .
C45 C 0.2117(3) -0.0366(2) 0.20968(14) 0.0857(10) Uani 1 1 d . . . . .
H45 H 0.2678 -0.0633 0.2263 0.103 Uiso 1 1 calc R U . . .
C46 C 0.1254(3) -0.0711(3) 0.18179(17) 0.1036(13) Uani 1 1 d . . . . .
H46 H 0.1229 -0.1209 0.1792 0.124 Uiso 1 1 calc R U . . .
C47 C 0.0443(3) -0.0297(3) 0.15819(17) 0.1074(14) Uani 1 1 d . . . . .
H47 H -0.0142 -0.0511 0.1390 0.129 Uiso 1 1 calc R U . . .
C48 C 0.0503(3) 0.0430(3) 0.16309(15) 0.0907(11) Uani 1 1 d . . . . .
H48 H -0.0056 0.0705 0.1472 0.109 Uiso 1 1 calc R U . . .
C49 C 0.5754(2) 0.06316(19) 0.31469(11) 0.0656(8) Uani 1 1 d . . . . .
C50 C 0.6500(2) 0.1070(2) 0.34193(15) 0.0859(10) Uani 1 1 d . . . . .
H50 H 0.6374 0.1561 0.3432 0.103 Uiso 1 1 calc R U . . .
C51 C 0.7434(2) 0.0800(3) 0.36744(14) 0.0882(11) Uani 1 1 d . . . . .
H51 H 0.7924 0.1106 0.3859 0.106 Uiso 1 1 calc R U . . .
C52 C 0.7631(2) 0.0082(2) 0.36536(12) 0.0782(10) Uani 1 1 d . . . . .
C53 C 0.6900(3) -0.0369(2) 0.33866(15) 0.0926(11) Uani 1 1 d . . . . .
H53 H 0.7030 -0.0860 0.3379 0.111 Uiso 1 1 calc R U . . .
C54 C 0.5971(2) -0.0096(2) 0.31284(14) 0.0861(10) Uani 1 1 d . . . . .
H54 H 0.5487 -0.0403 0.2941 0.103 Uiso 1 1 calc R U . . .
C55 C 0.9390(2) -0.03234(18) 0.36848(12) 0.0687(8) Uani 1 1 d . . . . .
C56 C 0.9369(2) -0.0109(2) 0.32089(13) 0.0748(9) Uani 1 1 d . . . . .
H56 H 0.8796 0.0135 0.3032 0.090 Uiso 1 1 calc R U . . .
C57 C 1.0196(3) -0.0251(2) 0.29802(16) 0.0878(10) Uani 1 1 d . . . . .
H57 H 1.0169 -0.0113 0.2652 0.105 Uiso 1 1 calc R U . . .
C58 C 1.1050(3) -0.0600(2) 0.32528(19) 0.0948(12) Uani 1 1 d . . . . .
H58 H 1.1600 -0.0706 0.3105 0.114 Uiso 1 1 calc R U . . .
C59 C 1.1092(2) -0.0789(2) 0.37348(18) 0.0910(11) Uani 1 1 d . . . . .
H59 H 1.1683 -0.1007 0.3918 0.109 Uiso 1 1 calc R U . . .
C60 C 1.0278(2) -0.0664(2) 0.39545(14) 0.0775(9) Uani 1 1 d . . . . .
C61 C 0.8655(2) -0.0457(2) 0.44178(12) 0.0762(9) Uani 1 1 d . . . . .
C62 C 0.7854(3) -0.0371(3) 0.46651(14) 0.0942(12) Uani 1 1 d . . . . .
H62 H 0.7248 -0.0149 0.4504 0.113 Uiso 1 1 calc R U . . .
C63 C 0.7956(4) -0.0612(3) 0.51453(16) 0.1172(16) Uani 1 1 d . . . . .
H63 H 0.7409 -0.0560 0.5305 0.141 Uiso 1 1 calc R U . . .
C64 C 0.8831(5) -0.0924(3) 0.53900(17) 0.1183(16) Uani 1 1 d . . . . .
H64 H 0.8890 -0.1080 0.5717 0.142 Uiso 1 1 calc R U . . .
C65 C 0.9642(4) -0.1011(2) 0.51533(15) 0.0990(13) Uani 1 1 d . . . . .
H65 H 1.0249 -0.1226 0.5320 0.119 Uiso 1 1 calc R U . . .
C66 C 0.9543(3) -0.0776(2) 0.46677(13) 0.0777(9) Uani 1 1 d . . . . .
O3 O 0.5363(10) 0.2971(8) 0.1785(6) 0.441(9) Uani 1 1 d . U . . .
O4 O 0.6615(6) 0.3355(5) 0.1943(3) 0.239(3) Uani 1 1 d . U . . .
O5 O 0.5780(5) 0.3569(4) 0.2400(2) 0.200(2) Uani 1 1 d . U . . .
N9 N 0.5853(4) 0.3176(4) 0.2053(2) 0.144(2) Uani 1 1 d . . . . .
N10 N 0.0927(6) 0.7940(4) 0.0784(2) 0.1406(18) Uani 1 1 d . U . . .
O6 O 0.1729(7) 0.7957(12) 0.1050(5) 0.155(6) Uani 0.351(11) 1 d D U P A 1
O7 O 0.0228(10) 0.8268(9) 0.1003(7) 0.191(8) Uani 0.351(11) 1 d D U P A 1
O8 O 0.0476(9) 0.7509(8) 0.0534(5) 0.128(5) Uani 0.351(11) 1 d D U P A 1
O6B O 0.1332(10) 0.7326(6) 0.0851(4) 0.200(5) Uani 0.649(11) 1 d D U P A 2
O7B O 0.0370(9) 0.8146(9) 0.0478(5) 0.252(7) Uani 0.649(11) 1 d D U P A 2
O8B O 0.1683(12) 0.8413(8) 0.0949(6) 0.276(9) Uani 0.649(11) 1 d D U P A 2

loop_
_atom_site_aniso_label
_atom_site_aniso_U_11
_atom_site_aniso_U_22
_atom_site_aniso_U_33
_atom_site_aniso_U_23
_atom_site_aniso_U_13
_atom_site_aniso_U_12
Zn1 0.0441(2) 0.0878(3) 0.0561(3) 0.00679(19) -0.00648(16) 0.00876(16)
O1 0.0627(13) 0.110(2) 0.0697(14) 0.0092(13) -0.0232(10) 0.0036(12)
O2 0.0761(15) 0.125(2) 0.0892(19) 0.0183(16) -0.0118(12) 0.0334(14)
N1 0.0508(12) 0.0861(18) 0.0477(13) 0.0062(11) -0.0055(9) 0.0059(10)
N2 0.0475(12) 0.0840(17) 0.0521(14) 0.0078(12) -0.0003(9) 0.0114(11)
N3 0.0467(12) 0.106(2) 0.0671(16) 0.0096(14) 0.0043(11) 0.0066(12)
N4 0.0559(14) 0.098(2) 0.0664(17) 0.0127(14) -0.0140(11) 0.0065(13)
N5 0.0547(13) 0.0751(18) 0.0723(17) 0.0071(13) -0.0037(11) 0.0085(12)
N6 0.0458(11) 0.0735(17) 0.0508(13) -0.0008(11) -0.0006(9) 0.0048(10)
N7 0.0513(13) 0.095(2) 0.0634(15) -0.0076(14) -0.0087(10) 0.0043(12)
N8 0.0560(14) 0.147(3) 0.0660(17) 0.0295(18) 0.0071(12) 0.0359(16)
C1 0.0590(17) 0.110(3) 0.0501(17) 0.0115(16) -0.0084(13) 0.0076(16)
C2 0.082(2) 0.129(3) 0.0508(19) 0.0151(19) 0.0046(16) 0.005(2)
C3 0.073(2) 0.149(4) 0.063(2) 0.019(2) 0.0163(17) 0.016(2)
C4 0.0573(17) 0.135(3) 0.061(2) 0.018(2) 0.0079(14) 0.0207(18)
C5 0.0500(14) 0.088(2) 0.0494(16) 0.0068(14) -0.0009(11) 0.0062(13)
C6 0.0494(14) 0.084(2) 0.0536(16) 0.0084(14) 0.0006(11) 0.0109(13)
C7 0.0478(14) 0.102(3) 0.0532(17) 0.0095(16) 0.0003(11) 0.0133(14)
C8 0.0518(15) 0.091(2) 0.0536(17) 0.0018(15) -0.0034(12) 0.0139(14)
C9 0.0554(15) 0.092(2) 0.0492(16) 0.0066(15) 0.0021(12) 0.0135(14)
C10 0.0510(14) 0.083(2) 0.0474(16) 0.0047(14) 0.0009(11) 0.0102(13)
C11 0.0552(15) 0.083(2) 0.0580(18) 0.0081(15) 0.0035(12) 0.0094(14)
C12 0.0650(18) 0.119(3) 0.0607(19) 0.0149(18) 0.0086(14) 0.0156(18)
C13 0.080(2) 0.144(4) 0.078(3) 0.025(2) 0.0259(19) 0.009(2)
C14 0.061(2) 0.151(4) 0.095(3) 0.025(3) 0.0248(19) 0.003(2)
C15 0.0533(17) 0.141(4) 0.077(2) 0.014(2) 0.0071(15) 0.0020(19)
C16 0.0509(15) 0.105(3) 0.0502(17) 0.0074(15) -0.0035(12) 0.0117(15)
C17 0.0563(16) 0.115(3) 0.0475(17) 0.0010(16) -0.0034(12) 0.0136(16)
C18 0.0517(16) 0.108(3) 0.064(2) 0.0046(17) -0.0002(13) 0.0181(15)
C19 0.0543(16) 0.107(3) 0.0539(18) 0.0091(16) -0.0078(13) 0.0117(15)
C20 0.069(2) 0.161(4) 0.0491(19) 0.000(2) -0.0081(14) 0.031(2)
C21 0.0618(18) 0.160(4) 0.056(2) -0.001(2) -0.0023(14) 0.036(2)
C22 0.0535(15) 0.099(3) 0.0478(16) 0.0063(15) 0.0024(11) 0.0114(15)
C23 0.0602(17) 0.103(3) 0.072(2) 0.0065(19) 0.0049(14) 0.0001(18)
C24 0.079(2) 0.099(3) 0.096(3) 0.008(2) 0.0185(19) -0.001(2)
C25 0.088(2) 0.103(3) 0.091(3) 0.023(2) 0.020(2) 0.024(2)
C26 0.0657(18) 0.106(3) 0.069(2) 0.0139(19) 0.0072(15) 0.0215(19)
C27 0.0562(15) 0.097(2) 0.0465(16) 0.0047(15) 0.0033(12) 0.0120(15)
C28 0.0623(17) 0.093(2) 0.0540(17) -0.0005(16) -0.0066(13) 0.0082(16)
C29 0.080(2) 0.114(3) 0.082(3) 0.015(2) -0.0124(18) 0.005(2)
C30 0.129(4) 0.104(4) 0.117(4) 0.024(3) -0.012(3) -0.010(3)
C31 0.115(4) 0.114(4) 0.134(4) 0.022(3) -0.021(3) -0.031(3)
C32 0.078(2) 0.130(4) 0.092(3) 0.003(3) -0.016(2) -0.015(2)
C33 0.0614(17) 0.096(3) 0.0593(19) -0.0005(17) -0.0074(13) 0.0025(16)
C34 0.074(2) 0.083(3) 0.099(3) 0.002(2) -0.0103(18) 0.0185(18)
C35 0.100(3) 0.080(3) 0.129(4) -0.013(3) -0.009(2) 0.013(2)
C36 0.102(3) 0.084(3) 0.117(3) -0.017(2) -0.014(2) 0.000(2)
C37 0.0664(19) 0.091(3) 0.088(3) -0.0006(19) -0.0105(17) 0.0009(17)
C38 0.0508(14) 0.072(2) 0.0629(18) 0.0085(14) -0.0021(12) 0.0018(13)
C39 0.0436(13) 0.074(2) 0.0532(16) 0.0030(13) 0.0014(11) 0.0025(12)
C40 0.0435(13) 0.078(2) 0.0588(17) 0.0030(14) -0.0004(11) 0.0049(13)
C41 0.0440(13) 0.088(2) 0.0494(15) 0.0092(14) 0.0035(11) 0.0088(13)
C42 0.0556(15) 0.079(2) 0.0610(18) 0.0027(15) 0.0037(12) 0.0145(14)
C43 0.0475(13) 0.083(2) 0.0479(15) -0.0003(14) 0.0020(11) 0.0054(13)
C44 0.0604(16) 0.076(2) 0.0550(17) -0.0064(14) 0.0043(12) 0.0069(14)
C45 0.075(2) 0.092(3) 0.082(2) -0.016(2) 0.0008(17) 0.0117(18)
C46 0.098(3) 0.098(3) 0.105(3) -0.031(2) 0.000(2) -0.001(2)
C47 0.083(3) 0.116(4) 0.105(3) -0.032(3) -0.019(2) -0.005(2)
C48 0.067(2) 0.108(3) 0.082(2) -0.012(2) -0.0173(16) 0.0022(18)
C49 0.0456(14) 0.090(2) 0.0586(17) 0.0097(15) 0.0048(12) 0.0143(14)
C50 0.0521(16) 0.099(3) 0.096(3) 0.007(2) -0.0075(15) 0.0131(16)
C51 0.0522(17) 0.110(3) 0.090(3) 0.010(2) -0.0122(15) 0.0074(18)
C52 0.0482(16) 0.122(3) 0.0616(19) 0.0209(19) 0.0060(13) 0.0214(17)
C53 0.071(2) 0.104(3) 0.094(3) 0.010(2) 0.0002(18) 0.032(2)
C54 0.0568(17) 0.099(3) 0.093(3) 0.004(2) -0.0039(15) 0.0153(17)
C55 0.0469(14) 0.081(2) 0.073(2) 0.0018(16) 0.0021(12) 0.0073(13)
C56 0.0559(16) 0.090(2) 0.076(2) -0.0008(18) 0.0075(14) -0.0009(15)
C57 0.072(2) 0.098(3) 0.097(3) -0.013(2) 0.0242(18) -0.0189(19)
C58 0.0542(18) 0.103(3) 0.131(4) -0.025(3) 0.027(2) -0.0032(18)
C59 0.0504(17) 0.095(3) 0.122(3) 0.000(2) 0.0070(18) 0.0078(16)
C60 0.0510(16) 0.083(2) 0.089(2) -0.0055(18) -0.0065(14) 0.0083(14)
C61 0.0695(18) 0.092(2) 0.0593(19) 0.0096(17) -0.0031(14) 0.0073(16)
C62 0.081(2) 0.136(4) 0.067(2) 0.014(2) 0.0166(17) 0.008(2)
C63 0.123(4) 0.159(5) 0.070(3) 0.018(3) 0.021(2) 0.002(3)
C64 0.140(4) 0.144(5) 0.062(2) 0.015(3) 0.002(3) -0.010(3)
C65 0.111(3) 0.087(3) 0.076(3) 0.016(2) -0.032(2) 0.000(2)
C66 0.0689(19) 0.081(2) 0.072(2) 0.0080(17) -0.0099(15) 0.0048(16)
O3 0.312(11) 0.446(14) 0.512(15) -0.217(12) -0.030(11) -0.172(10)
O4 0.166(5) 0.242(7) 0.302(8) 0.042(6) 0.038(5) 0.028(5)
O5 0.247(6) 0.183(5) 0.173(5) 0.018(4) 0.049(4) 0.025(4)
N9 0.070(2) 0.209(6) 0.152(4) -0.075(4) 0.025(2) -0.010(3)
N10 0.163(5) 0.154(5) 0.104(4) -0.034(4) 0.029(3) -0.018(4)
O6 0.077(6) 0.272(17) 0.097(7) -0.064(9) -0.026(5) -0.018(7)
O7 0.155(11) 0.195(12) 0.234(15) -0.083(10) 0.065(10) 0.009(8)
O8 0.121(8) 0.153(10) 0.098(7) -0.053(7) -0.006(6) -0.028(7)
O6B 0.242(11) 0.218(10) 0.170(9) 0.024(8) 0.112(9) -0.005(9)
O7B 0.190(9) 0.327(15) 0.185(9) -0.038(9) -0.079(7) 0.088(9)
O8B 0.320(15) 0.213(11) 0.308(15) -0.117(10) 0.099(11) -0.014(10)

loop_
_atom_type_symbol
_atom_type_description
_atom_type_scat_dispersion_real
_atom_type_scat_dispersion_imag
_atom_type_scat_source
C C 0.0181 0.0091 'International Tables Vol C Tables 4.2.6.8 and 6.1.1.4'
H H 0.0000 0.0000 'International Tables Vol C Tables 4.2.6.8 and 6.1.1.4'
N N 0.0311 0.0180 'International Tables Vol C Tables 4.2.6.8 and 6.1.1.4'
O O 0.0492 0.0322 'International Tables Vol C Tables 4.2.6.8 and 6.1.1.4'
Zn Zn -1.5491 0.6778 'International Tables Vol C Tables 4.2.6.8 and 6.1.1.4'

loop_
_geom_angle_atom_site_label_1
_geom_angle_atom_site_label_2
_geom_angle_atom_site_label_3
_geom_angle
N6 Zn1 N2 168.93(10)
N6 Zn1 N5 75.98(9)
N2 Zn1 N5 113.30(10)
N6 Zn1 N1 110.93(9)
N2 Zn1 N1 75.82(9)
N5 Zn1 N1 91.40(10)
N6 Zn1 N3 99.05(9)
N2 Zn1 N3 74.81(9)
N5 Zn1 N3 94.53(11)
N1 Zn1 N3 149.99(9)
N6 Zn1 N7 74.89(9)
N2 Zn1 N7 96.38(10)
N5 Zn1 N7 150.16(9)
N1 Zn1 N7 92.98(10)
N3 Zn1 N7 96.27(11)
C27 O1 C33 117.7(2)
C60 O2 C66 118.6(2)
C1 N1 C5 118.9(3)
C1 N1 Zn1 126.22(19)
C5 N1 Zn1 114.66(19)
C10 N2 C6 120.8(2)
C10 N2 Zn1 119.65(17)
C6 N2 Zn1 118.96(19)
C15 N3 C11 118.1(3)
C15 N3 Zn1 126.8(2)
C11 N3 Zn1 114.98(19)
C22 N4 C28 119.1(3)
C22 N4 C19 119.3(3)
C28 N4 C19 118.1(3)
C34 N5 C38 118.5(3)
C34 N5 Zn1 126.4(2)
C38 N5 Zn1 115.1(2)
C43 N6 C39 120.3(2)
C43 N6 Zn1 120.63(18)
C39 N6 Zn1 118.5(2)
C48 N7 C44 118.4(3)
C48 N7 Zn1 127.0(3)
C44 N7 Zn1 114.3(2)
C55 N8 C61 120.2(3)
C55 N8 C52 119.3(3)
C61 N8 C52 119.9(2)
N1 C1 C2 122.5(3)
N1 C1 H1 118.7
C2 C1 H1 118.7
C1 C2 C3 118.8(3)
C1 C2 H2 120.6
C3 C2 H2 120.6
C4 C3 C2 119.8(3)
C4 C3 H3 120.1
C2 C3 H3 120.1
C3 C4 C5 119.2(3)
C3 C4 H4 120.4
C5 C4 H4 120.4
N1 C5 C4 120.8(3)
N1 C5 C6 115.4(2)
C4 C5 C6 123.9(3)
N2 C6 C7 120.9(3)
N2 C6 C5 114.6(2)
C7 C6 C5 124.5(3)
C6 C7 C8 119.8(3)
C6 C7 H7 120.1
C8 C7 H7 120.1
C9 C8 C7 118.2(2)
C9 C8 C16 120.9(3)
C7 C8 C16 120.9(3)
C8 C9 C10 119.0(3)
C8 C9 H9 120.5
C10 C9 H9 120.5
N2 C10 C9 121.2(2)
N2 C10 C11 114.7(2)
C9 C10 C11 124.0(3)
N3 C11 C12 122.2(3)
N3 C11 C10 114.2(3)
C12 C11 C10 123.5(3)
C13 C12 C11 118.3(3)
C13 C12 H12 120.9
C11 C12 H12 120.9
C14 C13 C12 120.4(3)
C14 C13 H13 119.8
C12 C13 H13 119.8
C13 C14 C15 118.4(3)
C13 C14 H14 120.8
C15 C14 H14 120.8
N3 C15 C14 122.5(3)
N3 C15 H15 118.7
C14 C15 H15 118.7
C21 C16 C17 118.3(3)
C21 C16 C8 121.0(3)
C17 C16 C8 120.7(3)
C18 C17 C16 120.0(3)
C18 C17 H17 120.0
C16 C17 H17 120.0
C17 C18 C19 120.7(3)
C17 C18 H18 119.7
C19 C18 H18 119.7
C20 C19 C18 120.3(3)
C20 C19 N4 119.2(3)
C18 C19 N4 120.5(3)
C19 C20 C21 119.1(3)
C19 C20 H20 120.4
C21 C20 H20 120.4
C16 C21 C20 121.6(3)
C16 C21 H21 119.2
C20 C21 H21 119.2
C23 C22 N4 124.0(3)
C23 C22 C27 118.0(3)
N4 C22 C27 118.0(3)
C24 C23 C22 121.2(3)
C24 C23 H23 119.4
C22 C23 H23 119.4
C23 C24 C25 120.0(4)
C23 C24 H24 120.0
C25 C24 H24 120.0
C26 C25 C24 119.8(4)
C26 C25 H25 120.1
C24 C25 H25 120.1
C27 C26 C25 120.0(3)
C27 C26 H26 120.0
C25 C26 H26 120.0
C26 C27 O1 117.1(3)
C26 C27 C22 121.0(3)
O1 C27 C22 121.9(3)
C29 C28 C33 117.7(3)
C29 C28 N4 123.5(3)
C33 C28 N4 118.8(3)
C30 C29 C28 121.2(4)
C30 C29 H29 119.4
C28 C29 H29 119.4
C29 C30 C31 120.7(5)
C29 C30 H30 119.6
C31 C30 H30 119.6
C32 C31 C30 119.5(5)
C32 C31 H31 120.3
C30 C31 H31 120.3
C31 C32 C33 119.8(4)
C31 C32 H32 120.1
C33 C32 H32 120.1
C32 C33 O1 117.7(3)
C32 C33 C28 121.1(4)
O1 C33 C28 121.2(3)
N5 C34 C35 123.1(3)
N5 C34 H34 118.5
C35 C34 H34 118.5
C34 C35 C36 118.0(4)
C34 C35 H35 121.0
C36 C35 H35 121.0
C37 C36 C35 120.6(4)
C37 C36 H36 119.7
C35 C36 H36 119.7
C36 C37 C38 118.1(3)
C36 C37 H37 120.9
C38 C37 H37 120.9
N5 C38 C37 121.8(3)
N5 C38 C39 114.9(3)
C37 C38 C39 123.3(3)
N6 C39 C40 120.5(3)
N6 C39 C38 114.5(2)
C40 C39 C38 125.0(3)
C39 C40 C41 120.6(3)
C39 C40 H40 119.7
C41 C40 H40 119.7
C40 C41 C42 117.7(2)
C40 C41 C49 121.4(3)
C42 C41 C49 120.9(3)
C43 C42 C41 119.2(3)
C43 C42 H42 120.4
C41 C42 H42 120.4
N6 C43 C42 121.7(3)
N6 C43 C44 114.3(2)
C42 C43 C44 124.0(3)
N7 C44 C45 121.3(3)
N7 C44 C43 115.0(3)
C45 C44 C43 123.6(3)
C44 C45 C46 119.5(4)
C44 C45 H45 120.3
C46 C45 H45 120.3
C47 C46 C45 118.3(4)
C47 C46 H46 120.8
C45 C46 H46 120.8
C48 C47 C46 119.2(4)
C48 C47 H47 120.4
C46 C47 H47 120.4
N7 C48 C47 123.2(4)
N7 C48 H48 118.4
C47 C48 H48 118.4
C50 C49 C54 117.8(3)
C50 C49 C41 120.3(3)
C54 C49 C41 121.8(3)
C49 C50 C51 121.7(4)
C49 C50 H50 119.2
C51 C50 H50 119.2
C52 C51 C50 119.6(4)
C52 C51 H51 120.2
C50 C51 H51 120.2
C51 C52 C53 120.0(3)
C51 C52 N8 120.1(4)
C53 C52 N8 119.8(4)
C52 C53 C54 120.2(4)
C52 C53 H53 119.9
C54 C53 H53 119.9
C53 C54 C49 120.6(4)
C53 C54 H54 119.7
C49 C54 H54 119.7
C56 C55 N8 123.6(3)
C56 C55 C60 118.7(3)
N8 C55 C60 117.6(3)
C55 C56 C57 121.1(3)
C55 C56 H56 119.5
C57 C56 H56 119.5
C58 C57 C56 118.7(4)
C58 C57 H57 120.7
C56 C57 H57 120.7
C59 C58 C57 120.5(3)
C59 C58 H58 119.8
C57 C58 H58 119.8
C58 C59 C60 120.8(3)
C58 C59 H59 119.6
C60 C59 H59 119.6
C59 C60 O2 117.6(3)
C59 C60 C55 120.1(4)
O2 C60 C55 122.3(3)
C66 C61 C62 118.4(3)
C66 C61 N8 119.8(3)
C62 C61 N8 121.7(3)
C63 C62 C61 120.2(4)
C63 C62 H62 119.9
C61 C62 H62 119.9
C64 C63 C62 121.2(4)
C64 C63 H63 119.4
C62 C63 H63 119.4
C63 C64 C65 119.7(4)
C63 C64 H64 120.1
C65 C64 H64 120.1
C66 C65 C64 119.5(4)
C66 C65 H65 120.2
C64 C65 H65 120.2
C61 C66 C65 120.9(4)
C61 C66 O2 121.2(3)
C65 C66 O2 117.8(3)
O3 N9 O4 114.0(12)
O3 N9 O5 133.4(11)
O4 N9 O5 104.3(7)
O8 N10 O6 134.0(15)
O7B N10 O6B 130.2(11)
O7B N10 O8B 112.0(12)
O6B N10 O8B 106.2(9)
O8 N10 O7 105.0(9)
O6 N10 O7 109.7(9)

loop_
_geom_bond_atom_site_label_1
_geom_bond_atom_site_label_2
_geom_bond_distance
Zn1 N6 2.069(2)
Zn1 N2 2.077(2)
Zn1 N5 2.167(3)
Zn1 N1 2.183(2)
Zn1 N3 2.199(3)
Zn1 N7 2.225(3)
O1 C27 1.376(4)
O1 C33 1.377(4)
O2 C60 1.373(5)
O2 C66 1.388(5)
N1 C1 1.335(4)
N1 C5 1.339(4)
N2 C10 1.327(4)
N2 C6 1.333(4)
N3 C15 1.337(4)
N3 C11 1.348(4)
N4 C22 1.398(4)
N4 C28 1.404(5)
N4 C19 1.440(4)
N5 C34 1.334(5)
N5 C38 1.350(4)
N6 C43 1.334(4)
N6 C39 1.347(4)
N7 C48 1.329(4)
N7 C44 1.352(4)
N8 C55 1.397(4)
N8 C61 1.402(4)
N8 C52 1.434(4)
C1 C2 1.358(5)
C1 H1 0.9300
C2 C3 1.365(5)
C2 H2 0.9300
C3 C4 1.355(5)
C3 H3 0.9300
C4 C5 1.388(4)
C4 H4 0.9300
C5 C6 1.484(4)
C6 C7 1.378(4)
C7 C8 1.390(4)
C7 H7 0.9300
C8 C9 1.388(4)
C8 C16 1.484(4)
C9 C10 1.392(4)
C9 H9 0.9300
C10 C11 1.492(4)
C11 C12 1.377(5)
C12 C13 1.376(5)
C12 H12 0.9300
C13 C14 1.360(6)
C13 H13 0.9300
C14 C15 1.381(5)
C14 H14 0.9300
C15 H15 0.9300
C16 C21 1.374(5)
C16 C17 1.396(4)
C17 C18 1.375(4)
C17 H17 0.9300
C18 C19 1.377(5)
C18 H18 0.9300
C19 C20 1.364(5)
C20 C21 1.392(4)
C20 H20 0.9300
C21 H21 0.9300
C22 C23 1.373(5)
C22 C27 1.404(4)
C23 C24 1.370(6)
C23 H23 0.9300
C24 C25 1.380(6)
C24 H24 0.9300
C25 C26 1.376(6)
C25 H25 0.9300
C26 C27 1.362(5)
C26 H26 0.9300
C28 C29 1.369(6)
C28 C33 1.395(4)
C29 C30 1.367(7)
C29 H29 0.9300
C30 C31 1.370(7)
C30 H30 0.9300
C31 C32 1.369(7)
C31 H31 0.9300
C32 C33 1.375(6)
C32 H32 0.9300
C34 C35 1.361(6)
C34 H34 0.9300
C35 C36 1.379(6)
C35 H35 0.9300
C36 C37 1.367(6)
C36 H36 0.9300
C37 C38 1.382(5)
C37 H37 0.9300
C38 C39 1.479(4)
C39 C40 1.382(4)
C40 C41 1.384(5)
C40 H40 0.9300
C41 C42 1.402(4)
C41 C49 1.494(4)
C42 C43 1.385(4)
C42 H42 0.9300
C43 C44 1.485(4)
C44 C45 1.370(5)
C45 C46 1.393(6)
C45 H45 0.9300
C46 C47 1.370(6)
C46 H46 0.9300
C47 C48 1.360(6)
C47 H47 0.9300
C48 H48 0.9300
C49 C50 1.376(5)
C49 C54 1.387(5)
C50 C51 1.384(4)
C50 H50 0.9300
C51 C52 1.365(6)
C51 H51 0.9300
C52 C53 1.371(6)
C53 C54 1.384(5)
C53 H53 0.9300
C54 H54 0.9300
C55 C56 1.358(5)
C55 C60 1.404(4)
C56 C57 1.403(5)
C56 H56 0.9300
C57 C58 1.382(6)
C57 H57 0.9300
C58 C59 1.357(6)
C58 H58 0.9300
C59 C60 1.368(5)
C59 H59 0.9300
C61 C66 1.369(5)
C61 C62 1.389(5)
C62 C63 1.370(6)
C62 H62 0.9300
C63 C64 1.345(7)
C63 H63 0.9300
C64 C65 1.382(7)
C64 H64 0.9300
C65 C66 1.380(5)
C65 H65 0.9300
O3 N9 0.951(9)
O4 N9 1.167(8)
O5 N9 1.222(7)
N10 O7B 1.066(10)
N10 O8 1.139(11)
N10 O6 1.157(11)
N10 O6B 1.260(11)
N10 O8B 1.339(14)
N10 O7 1.355(13)

loop_
_geom_torsion_atom_site_label_1
_geom_torsion_atom_site_label_2
_geom_torsion_atom_site_label_3
_geom_torsion_atom_site_label_4
_geom_torsion
C5 N1 C1 C2 -1.0(6)
Zn1 N1 C1 C2 172.9(3)
N1 C1 C2 C3 0.0(7)
C1 C2 C3 C4 0.5(7)
C2 C3 C4 C5 0.0(7)
C1 N1 C5 C4 1.6(5)
Zn1 N1 C5 C4 -173.1(3)
C1 N1 C5 C6 -179.5(3)
Zn1 N1 C5 C6 5.9(4)
C3 C4 C5 N1 -1.1(6)
C3 C4 C5 C6 -179.9(4)
C10 N2 C6 C7 -1.1(5)
Zn1 N2 C6 C7 -172.5(3)
C10 N2 C6 C5 178.8(3)
Zn1 N2 C6 C5 7.5(4)
N1 C5 C6 N2 -8.7(4)
C4 C5 C6 N2 170.2(4)
N1 C5 C6 C7 171.3(3)
C4 C5 C6 C7 -9.9(6)
N2 C6 C7 C8 1.5(5)
C5 C6 C7 C8 -178.4(3)
C6 C7 C8 C9 -0.8(5)
C6 C7 C8 C16 -179.3(3)
C7 C8 C9 C10 -0.3(5)
C16 C8 C9 C10 178.2(3)
C6 N2 C10 C9 0.0(5)
Zn1 N2 C10 C9 171.3(3)
C6 N2 C10 C11 178.1(3)
Zn1 N2 C10 C11 -10.5(4)
C8 C9 C10 N2 0.7(5)
C8 C9 C10 C11 -177.2(3)
C15 N3 C11 C12 3.5(6)
Zn1 N3 C11 C12 -174.2(3)
C15 N3 C11 C10 -173.9(3)
Zn1 N3 C11 C10 8.5(4)
N2 C10 C11 N3 0.7(4)
C9 C10 C11 N3 178.8(3)
N2 C10 C11 C12 -176.5(3)
C9 C10 C11 C12 1.5(6)
N3 C11 C12 C13 -1.9(6)
C10 C11 C12 C13 175.2(4)
C11 C12 C13 C14 -0.5(7)
C12 C13 C14 C15 1.2(8)
C11 N3 C15 C14 -2.7(7)
Zn1 N3 C15 C14 174.6(4)
C13 C14 C15 N3 0.5(8)
C9 C8 C16 C21 26.4(6)
C7 C8 C16 C21 -155.1(4)
C9 C8 C16 C17 -153.6(4)
C7 C8 C16 C17 24.9(5)
C21 C16 C17 C18 1.2(6)
C8 C16 C17 C18 -178.8(3)
C16 C17 C18 C19 -1.1(6)
C17 C18 C19 C20 0.6(6)
C17 C18 C19 N4 178.8(3)
C22 N4 C19 C20 -105.8(4)
C28 N4 C19 C20 95.2(4)
C22 N4 C19 C18 76.0(4)
C28 N4 C19 C18 -82.9(5)
C18 C19 C20 C21 -0.2(7)
N4 C19 C20 C21 -178.4(4)
C17 C16 C21 C20 -0.9(7)
C8 C16 C21 C20 179.1(4)
C19 C20 C21 C16 0.4(7)
C28 N4 C22 C23 167.2(3)
C19 N4 C22 C23 8.4(5)
C28 N4 C22 C27 -15.2(4)
C19 N4 C22 C27 -173.9(3)
N4 C22 C23 C24 177.3(3)
C27 C22 C23 C24 -0.4(5)
C22 C23 C24 C25 -0.3(6)
C23 C24 C25 C26 0.7(6)
C24 C25 C26 C27 -0.4(6)
C25 C26 C27 O1 -179.7(3)
C25 C26 C27 C22 -0.3(5)
C33 O1 C27 C26 -167.3(3)
C33 O1 C27 C22 13.4(4)
C23 C22 C27 C26 0.7(4)
N4 C22 C27 C26 -177.1(3)
C23 C22 C27 O1 -180.0(3)
N4 C22 C27 O1 2.2(4)
C22 N4 C28 C29 -168.5(4)
C19 N4 C28 C29 -9.5(5)
C22 N4 C28 C33 12.4(5)
C19 N4 C28 C33 171.5(3)
C33 C28 C29 C30 0.1(6)
N4 C28 C29 C30 -178.9(4)
C28 C29 C30 C31 -3.1(8)
C29 C30 C31 C32 2.7(9)
C30 C31 C32 C33 0.7(9)
C31 C32 C33 O1 175.1(5)
C31 C32 C33 C28 -3.8(7)
C27 O1 C33 C32 164.9(4)
C27 O1 C33 C28 -16.3(5)
C29 C28 C33 C32 3.3(6)
N4 C28 C33 C32 -177.6(4)
C29 C28 C33 O1 -175.5(3)
N4 C28 C33 O1 3.6(5)
C38 N5 C34 C35 0.0(6)
Zn1 N5 C34 C35 178.9(4)
N5 C34 C35 C36 0.5(8)
C34 C35 C36 C37 -0.6(8)
C35 C36 C37 C38 0.1(7)
C34 N5 C38 C37 -0.5(5)
Zn1 N5 C38 C37 -179.6(3)
C34 N5 C38 C39 177.6(3)
Zn1 N5 C38 C39 -1.5(3)
C36 C37 C38 N5 0.4(6)
C36 C37 C38 C39 -177.5(4)
C43 N6 C39 C40 0.4(4)
Zn1 N6 C39 C40 -170.7(2)
C43 N6 C39 C38 -177.5(2)
Zn1 N6 C39 C38 11.5(3)
N5 C38 C39 N6 -6.2(4)
C37 C38 C39 N6 171.8(3)
N5 C38 C39 C40 176.1(3)
C37 C38 C39 C40 -5.9(5)
N6 C39 C40 C41 -0.8(4)
C38 C39 C40 C41 176.8(3)
C39 C40 C41 C42 0.9(4)
C39 C40 C41 C49 -177.7(3)
C40 C41 C42 C43 -0.6(4)
C49 C41 C42 C43 178.0(3)
C39 N6 C43 C42 -0.1(4)
Zn1 N6 C43 C42 170.8(2)
C39 N6 C43 C44 178.6(2)
Zn1 N6 C43 C44 -10.6(3)
C41 C42 C43 N6 0.2(4)
C41 C42 C43 C44 -178.3(3)
C48 N7 C44 C45 -1.1(5)
Zn1 N7 C44 C45 173.8(3)
C48 N7 C44 C43 -179.7(3)
Zn1 N7 C44 C43 -4.8(3)
N6 C43 C44 N7 9.8(4)
C42 C43 C44 N7 -171.6(3)
N6 C43 C44 C45 -168.8(3)
C42 C43 C44 C45 9.8(5)
N7 C44 C45 C46 1.2(5)
C43 C44 C45 C46 179.7(3)
C44 C45 C46 C47 -0.4(6)
C45 C46 C47 C48 -0.6(7)
C44 N7 C48 C47 0.0(6)
Zn1 N7 C48 C47 -174.1(3)
C46 C47 C48 N7 0.8(7)
C40 C41 C49 C50 -1.2(4)
C42 C41 C49 C50 -179.7(3)
C40 C41 C49 C54 176.1(3)
C42 C41 C49 C54 -2.4(4)
C54 C49 C50 C51 -1.0(5)
C41 C49 C50 C51 176.4(3)
C49 C50 C51 C52 0.7(6)
C50 C51 C52 C53 -0.9(6)
C50 C51 C52 N8 -178.1(3)
C55 N8 C52 C51 -97.5(4)
C61 N8 C52 C51 90.6(5)
C55 N8 C52 C53 85.2(5)
C61 N8 C52 C53 -86.7(5)
C51 C52 C53 C54 1.4(6)
N8 C52 C53 C54 178.7(3)
C52 C53 C54 C49 -1.8(6)
C50 C49 C54 C53 1.5(5)
C41 C49 C54 C53 -175.8(3)
C61 N8 C55 C56 178.8(4)
C52 N8 C55 C56 7.0(6)
C61 N8 C55 C60 -2.8(5)
C52 N8 C55 C60 -174.7(4)
N8 C55 C56 C57 -178.9(4)
C60 C55 C56 C57 2.7(5)
C55 C56 C57 C58 -1.5(6)
C56 C57 C58 C59 -1.1(6)
C57 C58 C59 C60 2.5(6)
C58 C59 C60 O2 179.7(4)
C58 C59 C60 C55 -1.2(6)
C66 O2 C60 C59 -177.6(3)
C66 O2 C60 C55 3.3(5)
C56 C55 C60 C59 -1.4(5)
N8 C55 C60 C59 -179.8(4)
C56 C55 C60 O2 177.6(3)
N8 C55 C60 O2 -0.8(5)
C55 N8 C61 C66 3.9(6)
C52 N8 C61 C66 175.7(4)
C55 N8 C61 C62 -177.9(4)
C52 N8 C61 C62 -6.2(6)
C66 C61 C62 C63 -0.9(7)
N8 C61 C62 C63 -179.1(4)
C61 C62 C63 C64 1.2(8)
C62 C63 C64 C65 -0.7(9)
C63 C64 C65 C66 0.0(8)
C62 C61 C66 C65 0.2(6)
N8 C61 C66 C65 178.5(4)
C62 C61 C66 O2 -179.5(4)
N8 C61 C66 O2 -1.3(6)
C64 C65 C66 C61 0.2(6)
C64 C65 C66 O2 180.0(4)
C60 O2 C66 C61 -2.3(5)
C60 O2 C66 C65 178.0(3)
